data_4512873
loop_
_publ_author_name
'Neogi, Ishita'
'Bajpai, Alankriti'
'Savitha, Govardhan'
'Moorthy, Jarugu Narasimha'

_publ_section_title
;
 Tetraarylbiphenyl as a New Lattice Inclusion Host by Structure
 Reductionism: Shape and Size Complementarity Based on Torsional
 Flexibility
;
_journal_issue 5
_journal_name_full 'Crystal Growth &amp; Design'
_journal_page_first 2129
_journal_paper_doi 10.1021/cg501711t
_journal_volume 15
_journal_year 2015
_chemical_formula_moiety 'C48 H50 O4, 0.5(C6 H4 Cl2)'
_chemical_formula_sum 'C51 H52 Cl O4'
_chemical_formula_weight 764.38
_chemical_name_common TB
_chemical_name_systematic 3,3,5,5-Tetrakis(2,6-dimethyl-4-methoxyphenyl)biphenyl-dichlorobenzene
_space_group_crystal_system triclinic
_space_group_IT_number 2
_space_group_name_Hall '-P 1'
_space_group_name_H-M_alt 'P -1'
_symmetry_space_group_name_Hall '-P 1'
_symmetry_space_group_name_H-M 'P -1'
_atom_sites_solution_hydrogens geom
_audit_creation_method SHELXL-2014/5
_cell_angle_alpha 96.8020(10)
_cell_angle_beta 98.7370(10)
_cell_angle_gamma 108.6180(10)
_cell_formula_units_Z 2
_cell_length_a 11.7393(6)
_cell_length_b 13.7204(7)
_cell_length_c 14.1348(7)
_cell_measurement_reflns_used 1541
_cell_measurement_temperature 100(2)
_cell_measurement_theta_max 25.68
_cell_measurement_theta_min 2.26
_cell_volume 2098.35(18)
_computing_cell_refinement 'Bruker SAINT'
_computing_data_collection 'Bruker APEX2'
_computing_data_reduction 'Bruker SAINT'
_computing_molecular_graphics 'Ortep for Windows (Farrugia, 2012)'
_computing_publication_material 'WinGX publication routines (Farrugia, 2012)'
_computing_structure_refinement 'SHELXL-2014/5 (Sheldrick, 2014)'
_computing_structure_solution SHELX-97
_diffrn_ambient_temperature 100(2)
_diffrn_measured_fraction_theta_full 0.997
_diffrn_measured_fraction_theta_max 0.996
_diffrn_measurement_device_type 'Bruker APEX-II CCD'
_diffrn_measurement_method '\f and \w scans'
_diffrn_radiation_monochromator graphite
_diffrn_radiation_source 'sealed tube'
_diffrn_radiation_type MoK\a
_diffrn_radiation_wavelength 0.71073
_diffrn_reflns_av_R_equivalents 0.0341
_diffrn_reflns_av_unetI/netI 0.0702
_diffrn_reflns_Laue_measured_fraction_full 0.997
_diffrn_reflns_Laue_measured_fraction_max 0.996
_diffrn_reflns_limit_h_max 14
_diffrn_reflns_limit_h_min -15
_diffrn_reflns_limit_k_max 17
_diffrn_reflns_limit_k_min -17
_diffrn_reflns_limit_l_max 18
_diffrn_reflns_limit_l_min -15
_diffrn_reflns_number 18070
_diffrn_reflns_point_group_measured_fraction_full 0.997
_diffrn_reflns_point_group_measured_fraction_max 0.996
_diffrn_reflns_theta_full 25.242
_diffrn_reflns_theta_max 27.536
_diffrn_reflns_theta_min 2.138
_exptl_absorpt_coefficient_mu 0.136
_exptl_absorpt_correction_type none
_exptl_crystal_colour colorless
_exptl_crystal_density_diffrn 1.210
_exptl_crystal_density_method 'not measured'
_exptl_crystal_description square
_exptl_crystal_F_000 814
_exptl_crystal_size_max 0.2
_exptl_crystal_size_mid 0.1
_exptl_crystal_size_min 0.08
_refine_diff_density_max 0.307
_refine_diff_density_min -0.221
_refine_diff_density_rms 0.050
_refine_ls_extinction_method none
_refine_ls_goodness_of_fit_ref 1.010
_refine_ls_hydrogen_treatment constr
_refine_ls_matrix_type full
_refine_ls_number_parameters 554
_refine_ls_number_reflns 9640
_refine_ls_number_restraints 0
_refine_ls_restrained_S_all 1.010
_refine_ls_R_factor_all 0.0991
_refine_ls_R_factor_gt 0.0530
_refine_ls_shift/su_max 0.000
_refine_ls_shift/su_mean 0.000
_refine_ls_structure_factor_coef Fsqd
_refine_ls_weighting_details 'w=1/[\s^2^(Fo^2^)+(0.0436P)^2^+0.6993P] where P=(Fo^2^+2Fc^2^)/3'
_refine_ls_weighting_scheme calc
_refine_ls_wR_factor_gt 0.1038
_refine_ls_wR_factor_ref 0.1201
_reflns_Friedel_coverage 0.000
_reflns_number_gt 6363
_reflns_number_total 9640
_reflns_threshold_expression 'I > 2\s(I)'
_cod_data_source_file cg501711t_si_006.cif
_cod_data_source_block TB-G4
_cod_depositor_comments 'Adding full bibliography for 4512869--4512878.cif.'
_cod_original_cell_volume 2098.34(18)
_cod_database_code 4512873
_shelx_space_group_comment
;
The symmetry employed for this shelxl refinement is uniquely defined
by the following loop, which should always be used as a source of
symmetry information in preference to the above space-group names.
They are only intended as comments.
;
_shelxl_version_number 2014/5

loop_
_space_group_symop_operation_xyz
'x, y, z'
'-x, -y, -z'

loop_
_atom_site_label
_atom_site_type_symbol
_atom_site_fract_x
_atom_site_fract_y
_atom_site_fract_z
_atom_site_U_iso_or_equiv
_atom_site_adp_type
_atom_site_occupancy
_atom_site_site_symmetry_order
_atom_site_calc_flag
_atom_site_refinement_flags_posn
_atom_site_refinement_flags_adp
_atom_site_refinement_flags_occupancy
_atom_site_disorder_assembly
_atom_site_disorder_group
C1 C 0.0655(2) 0.39867(17) 0.48947(15) 0.0417(6) Uani 1 1 d . . . . .
H1A H 0.0840 0.4069 0.5591 0.063 Uiso 1 1 calc R U . . .
H1B H 0.0919 0.4660 0.4706 0.063 Uiso 1 1 calc R U . . .
H1C H 0.1074 0.3562 0.4619 0.063 Uiso 1 1 calc R U . . .
C2 C -0.1046(2) 0.32356(14) 0.35574(13) 0.0244(5) Uani 1 1 d . . . . .
C3 C -0.22809(19) 0.26489(13) 0.32418(13) 0.0241(4) Uani 1 1 d . . . . .
H3 H -0.2779 0.2490 0.3695 0.029 Uiso 1 1 calc R U . . .
C4 C -0.27820(18) 0.22961(13) 0.22561(13) 0.0198(4) Uani 1 1 d . . . . .
C5 C -0.20354(17) 0.25657(13) 0.15765(12) 0.0171(4) Uani 1 1 d . . . . .
C6 C -0.08080(18) 0.32040(13) 0.18952(13) 0.0194(4) Uani 1 1 d . . . . .
C7 C -0.03116(19) 0.35243(13) 0.28882(13) 0.0226(4) Uani 1 1 d . . . . .
H7 H 0.0512 0.3931 0.3100 0.027 Uiso 1 1 calc R U . . .
C8 C -0.00087(19) 0.35613(15) 0.11721(14) 0.0286(5) Uani 1 1 d . . . . .
H8A H 0.0814 0.3955 0.1514 0.043 Uiso 1 1 calc R U . . .
H8B H -0.0324 0.3993 0.0798 0.043 Uiso 1 1 calc R U . . .
H8C H -0.0008 0.2963 0.0745 0.043 Uiso 1 1 calc R U . . .
C9 C -0.41108(18) 0.16061(15) 0.19331(14) 0.0283(5) Uani 1 1 d . . . . .
H9A H -0.4501 0.1863 0.1420 0.042 Uiso 1 1 calc R U . . .
H9B H -0.4518 0.1612 0.2472 0.042 Uiso 1 1 calc R U . . .
H9C H -0.4159 0.0905 0.1701 0.042 Uiso 1 1 calc R U . . .
C10 C -0.25191(17) 0.21230(13) 0.05154(12) 0.0167(4) Uani 1 1 d . . . . .
C11 C -0.24392(16) 0.11636(13) 0.01538(12) 0.0160(4) Uani 1 1 d . . . . .
H11 H -0.2135 0.0800 0.0583 0.019 Uiso 1 1 calc R U . . .
C12 C -0.28028(16) 0.07330(12) -0.08337(12) 0.0153(4) Uani 1 1 d . . . . .
C13 C -0.32697(16) 0.12873(13) -0.14602(12) 0.0167(4) Uani 1 1 d . . . . .
H13 H -0.3533 0.1005 -0.2120 0.020 Uiso 1 1 calc R U . . .
C14 C -0.33514(17) 0.22547(13) -0.11217(12) 0.0169(4) Uani 1 1 d . . . . .
C15 C -0.29768(17) 0.26636(13) -0.01306(12) 0.0181(4) Uani 1 1 d . . . . .
H15 H -0.3033 0.3306 0.0103 0.022 Uiso 1 1 calc R U . . .
C16 C -0.37702(17) 0.28605(12) -0.18320(12) 0.0165(4) Uani 1 1 d . . . . .
C17 C -0.49782(17) 0.28379(13) -0.20164(12) 0.0183(4) Uani 1 1 d . . . . .
C18 C -0.53303(17) 0.34164(13) -0.26817(12) 0.0196(4) Uani 1 1 d . . . . .
H18 H -0.6134 0.3411 -0.2798 0.023 Uiso 1 1 calc R U . . .
C19 C -0.44924(18) 0.39964(14) -0.31680(13) 0.0213(4) Uani 1 1 d . . . . .
C20 C -0.32956(18) 0.40097(14) -0.29882(13) 0.0232(4) Uani 1 1 d . . . . .
H20 H -0.2735 0.4399 -0.3319 0.028 Uiso 1 1 calc R U . . .
C21 C -0.29184(17) 0.34544(13) -0.23268(13) 0.0199(4) Uani 1 1 d . . . . .
C22 C -0.16077(18) 0.34848(15) -0.21470(15) 0.0304(5) Uani 1 1 d . . . . .
H22A H -0.1158 0.3931 -0.2538 0.046 Uiso 1 1 calc R U . . .
H22B H -0.1590 0.2792 -0.2316 0.046 Uiso 1 1 calc R U . . .
H22C H -0.1239 0.3751 -0.1472 0.046 Uiso 1 1 calc R U . . .
C23 C -0.59176(19) 0.21972(15) -0.15105(14) 0.0277(5) Uani 1 1 d . . . . .
H23A H -0.6723 0.2153 -0.1822 0.041 Uiso 1 1 calc R U . . .
H23B H -0.5755 0.2523 -0.0841 0.041 Uiso 1 1 calc R U . . .
H23C H -0.5874 0.1507 -0.1546 0.041 Uiso 1 1 calc R U . . .
C24 C -0.5928(2) 0.46744(16) -0.40024(15) 0.0308(5) Uani 1 1 d . . . . .
H24A H -0.5973 0.5112 -0.4478 0.046 Uiso 1 1 calc R U . . .
H24B H -0.6077 0.4976 -0.3406 0.046 Uiso 1 1 calc R U . . .
H24C H -0.6535 0.3993 -0.4236 0.046 Uiso 1 1 calc R U . . .
C25 C -0.26026(16) -0.02435(12) -0.12143(12) 0.0148(4) Uani 1 1 d . . . . .
C26 C -0.26414(16) -0.10171(13) -0.06503(12) 0.0164(4) Uani 1 1 d . . . . .
H26 H -0.2850 -0.0940 -0.0044 0.020 Uiso 1 1 calc R U . . .
C27 C -0.23741(16) -0.19031(12) -0.09763(12) 0.0157(4) Uani 1 1 d . . . . .
C28 C -0.20633(17) -0.20087(13) -0.18851(12) 0.0171(4) Uani 1 1 d . . . . .
H28 H -0.1877 -0.2595 -0.2107 0.021 Uiso 1 1 calc R U . . .
C29 C -0.20251(16) -0.12571(13) -0.24677(12) 0.0156(4) Uani 1 1 d . . . . .
C30 C -0.23008(16) -0.03823(13) -0.21244(12) 0.0161(4) Uani 1 1 d . . . . .
H30 H -0.2283 0.0122 -0.2513 0.019 Uiso 1 1 calc R U . . .
C31 C -0.16939(17) -0.13731(12) -0.34471(12) 0.0161(4) Uani 1 1 d . . . . .
C32 C -0.04798(17) -0.11229(12) -0.35482(12) 0.0169(4) Uani 1 1 d . . . . .
C33 C -0.02054(18) -0.12151(13) -0.44781(13) 0.0198(4) Uani 1 1 d . . . . .
H33 H 0.0606 -0.1057 -0.4548 0.024 Uiso 1 1 calc R U . . .
C34 C -0.11372(19) -0.15397(13) -0.52893(12) 0.0210(4) Uani 1 1 d . . . . .
C35 C -0.23471(18) -0.17924(14) -0.51894(13) 0.0232(4) Uani 1 1 d . . . . .
H35 H -0.2969 -0.2005 -0.5742 0.028 Uiso 1 1 calc R U . . .
C36 C -0.26447(18) -0.17332(13) -0.42784(13) 0.0205(4) Uani 1 1 d . . . . .
C37 C -0.39681(18) -0.20718(16) -0.41865(14) 0.0294(5) Uani 1 1 d . . . . .
H37A H -0.4483 -0.2391 -0.4815 0.044 Uiso 1 1 calc R U . . .
H37B H -0.4158 -0.1474 -0.3933 0.044 Uiso 1 1 calc R U . . .
H37C H -0.4108 -0.2567 -0.3753 0.044 Uiso 1 1 calc R U . . .
C38 C 0.05788(18) -0.07227(14) -0.26851(13) 0.0229(4) Uani 1 1 d . . . . .
H38A H 0.1121 -0.1114 -0.2739 0.034 Uiso 1 1 calc R U . . .
H38B H 0.0271 -0.0803 -0.2097 0.034 Uiso 1 1 calc R U . . .
H38C H 0.1018 0.0003 -0.2670 0.034 Uiso 1 1 calc R U . . .
C39 C 0.0261(2) -0.14939(16) -0.63504(14) 0.0312(5) Uani 1 1 d . . . . .
H39A H 0.0278 -0.1597 -0.7031 0.047 Uiso 1 1 calc R U . . .
H39B H 0.0556 -0.1983 -0.6050 0.047 Uiso 1 1 calc R U . . .
H39C H 0.0776 -0.0794 -0.6050 0.047 Uiso 1 1 calc R U . . .
C40 C -0.24103(16) -0.27198(12) -0.03594(12) 0.0146(4) Uani 1 1 d . . . . .
C41 C -0.15068(17) -0.25239(13) 0.04667(12) 0.0167(4) Uani 1 1 d . . . . .
C42 C -0.15609(17) -0.32838(13) 0.10475(13) 0.0177(4) Uani 1 1 d . . . . .
H42 H -0.0959 -0.3152 0.1603 0.021 Uiso 1 1 calc R U . . .
C43 C -0.25094(17) -0.42337(13) 0.07969(13) 0.0185(4) Uani 1 1 d . . . . .
C44 C -0.33927(17) -0.44427(13) -0.00419(13) 0.0202(4) Uani 1 1 d . . . . .
H44 H -0.4011 -0.5094 -0.0217 0.024 Uiso 1 1 calc R U . . .
C45 C -0.33660(17) -0.36937(13) -0.06214(12) 0.0178(4) Uani 1 1 d . . . . .
C46 C -0.43725(18) -0.39095(14) -0.14974(13) 0.0256(5) Uani 1 1 d . . . . .
H46A H -0.4987 -0.4577 -0.1526 0.038 Uiso 1 1 calc R U . . .
H46B H -0.4037 -0.3915 -0.2076 0.038 Uiso 1 1 calc R U . . .
H46C H -0.4735 -0.3375 -0.1450 0.038 Uiso 1 1 calc R U . . .
C47 C -0.04435(18) -0.15036(13) 0.07472(13) 0.0229(4) Uani 1 1 d . . . . .
H47A H 0.0246 -0.1610 0.1123 0.034 Uiso 1 1 calc R U . . .
H47B H -0.0676 -0.0998 0.1127 0.034 Uiso 1 1 calc R U . . .
H47C H -0.0225 -0.1254 0.0170 0.034 Uiso 1 1 calc R U . . .
C48 C -0.18846(19) -0.47767(14) 0.22677(13) 0.0246(4) Uani 1 1 d . . . . .
H48A H -0.2127 -0.5358 0.2600 0.037 Uiso 1 1 calc R U . . .
H48B H -0.1955 -0.4172 0.2637 0.037 Uiso 1 1 calc R U . . .
H48C H -0.1049 -0.4635 0.2198 0.037 Uiso 1 1 calc R U . . .
O1 O -0.06345(14) 0.34949(10) 0.45501(9) 0.0332(4) Uani 1 1 d . . . . .
O2 O -0.26550(12) -0.50202(9) 0.13361(9) 0.0249(3) Uani 1 1 d . . . . .
O3 O -0.09619(13) -0.16526(10) -0.62316(9) 0.0290(3) Uani 1 1 d . . . . .
O4 O -0.47392(13) 0.45886(10) -0.38348(9) 0.0290(3) Uani 1 1 d . . . . .
Cl1 Cl 0.31876(13) 0.83742(10) 0.44185(10) 0.0383(3) Uani 0.5 1 d . . P A -1
Cl2 Cl 0.35489(13) 1.00686(9) 0.62566(8) 0.0434(3) Uani 0.5 1 d . . P A -1
C100 C 0.4485(5) 0.9477(4) 0.4719(3) 0.0275(9) Uani 0.5 1 d . . P A -1
C101 C 0.4646(14) 1.0240(9) 0.5529(6) 0.0289(19) Uani 0.5 1 d . . P A -1
C102 C 0.5683(5) 1.1118(4) 0.5776(4) 0.0406(13) Uani 0.5 1 d . . P A -1
H102 H 0.5804 1.1629 0.6313 0.049 Uiso 0.5 1 calc R U P A -1
C103 C 0.6549(6) 1.1206(5) 0.5181(5) 0.0525(18) Uani 0.5 1 d . . P A -1
H103 H 0.7256 1.1795 0.5331 0.063 Uiso 0.5 1 calc R U P A -1
C104 C 0.6407(5) 1.0487(4) 0.4411(4) 0.0441(12) Uani 0.5 1 d . . P A -1
H104 H 0.7016 1.0577 0.4045 0.053 Uiso 0.5 1 calc R U P A -1
C105 C 0.5384(15) 0.9625(11) 0.4159(6) 0.038(2) Uani 0.5 1 d . . P A -1
H105 H 0.5281 0.9132 0.3612 0.045 Uiso 0.5 1 calc R U P A -1

loop_
_atom_site_aniso_label
_atom_site_aniso_U_11
_atom_site_aniso_U_22
_atom_site_aniso_U_33
_atom_site_aniso_U_23
_atom_site_aniso_U_13
_atom_site_aniso_U_12
C1 0.0535(16) 0.0330(12) 0.0251(12) -0.0025(9) -0.0174(11) 0.0110(11)
C2 0.0395(13) 0.0180(9) 0.0153(9) 0.0001(7) -0.0029(9) 0.0142(9)
C3 0.0369(13) 0.0195(9) 0.0181(10) 0.0039(7) 0.0081(9) 0.0113(9)
C4 0.0254(11) 0.0174(9) 0.0189(9) 0.0031(7) 0.0042(8) 0.0105(8)
C5 0.0228(10) 0.0152(8) 0.0160(9) 0.0027(7) 0.0016(8) 0.0113(8)
C6 0.0234(11) 0.0173(9) 0.0201(10) 0.0015(7) 0.0019(8) 0.0123(8)
C7 0.0242(11) 0.0168(9) 0.0242(10) -0.0011(7) -0.0043(8) 0.0093(8)
C8 0.0280(12) 0.0298(11) 0.0259(11) -0.0015(8) 0.0069(9) 0.0090(9)
C9 0.0252(12) 0.0317(11) 0.0275(11) 0.0052(8) 0.0083(9) 0.0076(9)
C10 0.0179(10) 0.0167(8) 0.0160(9) 0.0015(7) 0.0040(7) 0.0069(7)
C11 0.0155(10) 0.0162(8) 0.0175(9) 0.0051(7) 0.0028(7) 0.0066(7)
C12 0.0137(9) 0.0141(8) 0.0173(9) 0.0010(7) 0.0043(7) 0.0039(7)
C13 0.0167(10) 0.0189(9) 0.0135(9) 0.0003(7) 0.0009(7) 0.0066(7)
C14 0.0161(10) 0.0179(9) 0.0185(9) 0.0046(7) 0.0042(7) 0.0075(7)
C15 0.0197(10) 0.0151(8) 0.0204(9) 0.0002(7) 0.0033(8) 0.0088(7)
C16 0.0231(10) 0.0133(8) 0.0132(9) -0.0002(6) 0.0013(7) 0.0083(7)
C17 0.0218(10) 0.0176(9) 0.0170(9) 0.0025(7) 0.0043(8) 0.0087(8)
C18 0.0173(10) 0.0228(9) 0.0197(9) 0.0017(7) 0.0005(8) 0.0105(8)
C19 0.0268(11) 0.0211(9) 0.0175(9) 0.0041(7) 0.0021(8) 0.0110(8)
C20 0.0230(11) 0.0233(9) 0.0246(10) 0.0087(8) 0.0085(8) 0.0064(8)
C21 0.0193(10) 0.0184(9) 0.0220(10) 0.0024(7) 0.0019(8) 0.0081(8)
C22 0.0212(11) 0.0295(11) 0.0426(13) 0.0151(9) 0.0070(9) 0.0083(9)
C23 0.0258(12) 0.0334(11) 0.0315(11) 0.0129(9) 0.0118(9) 0.0154(9)
C24 0.0315(13) 0.0349(11) 0.0294(11) 0.0116(9) -0.0002(9) 0.0168(10)
C25 0.0129(9) 0.0141(8) 0.0157(9) -0.0002(7) 0.0005(7) 0.0042(7)
C26 0.0141(9) 0.0182(8) 0.0142(9) 0.0011(7) 0.0015(7) 0.0032(7)
C27 0.0151(10) 0.0136(8) 0.0167(9) 0.0020(7) 0.0021(7) 0.0034(7)
C28 0.0195(10) 0.0144(8) 0.0188(9) 0.0013(7) 0.0046(8) 0.0078(7)
C29 0.0135(9) 0.0163(8) 0.0156(9) 0.0013(7) 0.0015(7) 0.0044(7)
C30 0.0168(10) 0.0145(8) 0.0161(9) 0.0044(7) -0.0001(7) 0.0050(7)
C31 0.0219(10) 0.0127(8) 0.0161(9) 0.0035(7) 0.0046(7) 0.0085(7)
C32 0.0215(10) 0.0136(8) 0.0178(9) 0.0031(7) 0.0040(8) 0.0089(7)
C33 0.0222(11) 0.0182(9) 0.0219(10) 0.0033(7) 0.0083(8) 0.0092(8)
C34 0.0329(12) 0.0183(9) 0.0148(9) 0.0033(7) 0.0080(8) 0.0111(8)
C35 0.0253(11) 0.0243(10) 0.0172(10) 0.0019(7) -0.0019(8) 0.0083(8)
C36 0.0237(11) 0.0190(9) 0.0189(9) 0.0019(7) 0.0039(8) 0.0082(8)
C37 0.0223(11) 0.0396(12) 0.0225(10) 0.0029(9) 0.0024(9) 0.0071(9)
C38 0.0221(11) 0.0267(10) 0.0201(10) 0.0029(8) 0.0030(8) 0.0095(8)
C39 0.0435(14) 0.0323(11) 0.0235(11) 0.0056(8) 0.0185(10) 0.0154(10)
C40 0.0173(10) 0.0149(8) 0.0147(9) 0.0027(7) 0.0062(7) 0.0085(7)
C41 0.0173(10) 0.0161(8) 0.0178(9) 0.0013(7) 0.0067(7) 0.0066(7)
C42 0.0170(10) 0.0194(9) 0.0176(9) 0.0034(7) 0.0034(7) 0.0077(8)
C43 0.0220(10) 0.0170(9) 0.0203(10) 0.0064(7) 0.0077(8) 0.0090(8)
C44 0.0203(10) 0.0128(8) 0.0245(10) 0.0023(7) 0.0029(8) 0.0029(7)
C45 0.0192(10) 0.0156(8) 0.0182(9) -0.0002(7) 0.0040(8) 0.0064(7)
C46 0.0259(11) 0.0187(9) 0.0264(11) 0.0014(8) -0.0030(9) 0.0043(8)
C47 0.0210(11) 0.0210(9) 0.0233(10) 0.0045(8) 0.0022(8) 0.0036(8)
C48 0.0273(11) 0.0243(10) 0.0258(11) 0.0114(8) 0.0062(9) 0.0110(9)
O1 0.0494(10) 0.0296(7) 0.0150(7) 0.0001(6) -0.0050(7) 0.0124(7)
O2 0.0292(8) 0.0184(6) 0.0253(7) 0.0104(5) 0.0014(6) 0.0053(6)
O3 0.0340(9) 0.0390(8) 0.0166(7) 0.0034(6) 0.0098(6) 0.0145(7)
O4 0.0326(9) 0.0361(8) 0.0269(8) 0.0173(6) 0.0052(6) 0.0197(7)
Cl1 0.0359(8) 0.0309(7) 0.0377(8) -0.0012(5) -0.0010(6) 0.0039(6)
Cl2 0.0693(9) 0.0378(6) 0.0323(6) 0.0116(5) 0.0199(6) 0.0242(6)
C100 0.031(3) 0.029(2) 0.019(2) 0.006(2) -0.002(2) 0.008(2)
C101 0.042(4) 0.030(3) 0.016(5) 0.012(4) 0.007(4) 0.011(3)
C102 0.055(4) 0.024(2) 0.029(3) 0.009(2) -0.010(2) 0.002(2)
C103 0.046(4) 0.042(4) 0.048(4) 0.016(3) -0.017(3) -0.004(3)
C104 0.034(3) 0.061(3) 0.044(3) 0.027(3) 0.008(2) 0.018(3)
C105 0.045(4) 0.056(5) 0.023(6) 0.017(5) 0.005(5) 0.028(4)

loop_
_atom_type_symbol
_atom_type_description
_atom_type_scat_dispersion_real
_atom_type_scat_dispersion_imag
_atom_type_scat_source
C C 0.0033 0.0016 'International Tables Vol C Tables 4.2.6.8 and 6.1.1.4'
Cl Cl 0.1484 0.1585 'International Tables Vol C Tables 4.2.6.8 and 6.1.1.4'
O O 0.0106 0.0060 'International Tables Vol C Tables 4.2.6.8 and 6.1.1.4'
H H 0.0000 0.0000 'International Tables Vol C Tables 4.2.6.8 and 6.1.1.4'

loop_
_geom_angle_atom_site_label_1
_geom_angle_atom_site_label_2
_geom_angle_atom_site_label_3
_geom_angle
O1 C1 H1A 109.5
O1 C1 H1B 109.5
H1A C1 H1B 109.5
O1 C1 H1C 109.5
H1A C1 H1C 109.5
H1B C1 H1C 109.5
O1 C2 C7 124.13(18)
O1 C2 C3 115.78(18)
C7 C2 C3 120.08(17)
C2 C3 C4 120.70(18)
C2 C3 H3 119.6
C4 C3 H3 119.6
C3 C4 C5 119.38(17)
C3 C4 C9 119.73(17)
C5 C4 C9 120.87(16)
C6 C5 C4 119.71(16)
C6 C5 C10 119.56(16)
C4 C5 C10 120.62(16)
C7 C6 C5 120.07(17)
C7 C6 C8 119.37(17)
C5 C6 C8 120.56(16)
C2 C7 C6 119.92(18)
C2 C7 H7 120.0
C6 C7 H7 120.0
C6 C8 H8A 109.5
C6 C8 H8B 109.5
H8A C8 H8B 109.5
C6 C8 H8C 109.5
H8A C8 H8C 109.5
H8B C8 H8C 109.5
C4 C9 H9A 109.5
C4 C9 H9B 109.5
H9A C9 H9B 109.5
C4 C9 H9C 109.5
H9A C9 H9C 109.5
H9B C9 H9C 109.5
C11 C10 C15 118.83(16)
C11 C10 C5 118.62(16)
C15 C10 C5 122.44(15)
C10 C11 C12 121.83(16)
C10 C11 H11 119.1
C12 C11 H11 119.1
C13 C12 C11 117.98(15)
C13 C12 C25 121.05(15)
C11 C12 C25 120.78(16)
C12 C13 C14 121.57(16)
C12 C13 H13 119.2
C14 C13 H13 119.2
C15 C14 C13 118.94(16)
C15 C14 C16 121.28(15)
C13 C14 C16 119.69(15)
C10 C15 C14 120.85(16)
C10 C15 H15 119.6
C14 C15 H15 119.6
C17 C16 C21 119.71(16)
C17 C16 C14 121.50(16)
C21 C16 C14 118.79(17)
C16 C17 C18 119.71(16)
C16 C17 C23 121.05(16)
C18 C17 C23 119.24(17)
C19 C18 C17 120.42(18)
C19 C18 H18 119.8
C17 C18 H18 119.8
O4 C19 C18 125.24(18)
O4 C19 C20 115.10(16)
C18 C19 C20 119.66(17)
C21 C20 C19 121.18(17)
C21 C20 H20 119.4
C19 C20 H20 119.4
C20 C21 C16 119.32(18)
C20 C21 C22 119.90(17)
C16 C21 C22 120.77(17)
C21 C22 H22A 109.5
C21 C22 H22B 109.5
H22A C22 H22B 109.5
C21 C22 H22C 109.5
H22A C22 H22C 109.5
H22B C22 H22C 109.5
C17 C23 H23A 109.5
C17 C23 H23B 109.5
H23A C23 H23B 109.5
C17 C23 H23C 109.5
H23A C23 H23C 109.5
H23B C23 H23C 109.5
O4 C24 H24A 109.5
O4 C24 H24B 109.5
H24A C24 H24B 109.5
O4 C24 H24C 109.5
H24A C24 H24C 109.5
H24B C24 H24C 109.5
C30 C25 C26 118.20(16)
C30 C25 C12 120.64(15)
C26 C25 C12 121.06(15)
C27 C26 C25 121.41(16)
C27 C26 H26 119.3
C25 C26 H26 119.3
C28 C27 C26 118.73(16)
C28 C27 C40 120.57(15)
C26 C27 C40 120.70(15)
C29 C28 C27 121.32(16)
C29 C28 H28 119.3
C27 C28 H28 119.3
C28 C29 C30 118.67(16)
C28 C29 C31 121.27(15)
C30 C29 C31 120.07(15)
C29 C30 C25 121.68(16)
C29 C30 H30 119.2
C25 C30 H30 119.2
C32 C31 C36 119.92(16)
C32 C31 C29 121.54(16)
C36 C31 C29 118.54(16)
C31 C32 C33 119.84(17)
C31 C32 C38 122.34(16)
C33 C32 C38 117.81(17)
C34 C33 C32 119.98(18)
C34 C33 H33 120.0
C32 C33 H33 120.0
O3 C34 C33 124.34(18)
O3 C34 C35 115.42(17)
C33 C34 C35 120.23(17)
C34 C35 C36 120.93(17)
C34 C35 H35 119.5
C36 C35 H35 119.5
C35 C36 C31 119.06(18)
C35 C36 C37 120.00(17)
C31 C36 C37 120.92(16)
C36 C37 H37A 109.5
C36 C37 H37B 109.5
H37A C37 H37B 109.5
C36 C37 H37C 109.5
H37A C37 H37C 109.5
H37B C37 H37C 109.5
C32 C38 H38A 109.5
C32 C38 H38B 109.5
H38A C38 H38B 109.5
C32 C38 H38C 109.5
H38A C38 H38C 109.5
H38B C38 H38C 109.5
O3 C39 H39A 109.5
O3 C39 H39B 109.5
H39A C39 H39B 109.5
O3 C39 H39C 109.5
H39A C39 H39C 109.5
H39B C39 H39C 109.5
C41 C40 C45 120.02(16)
C41 C40 C27 120.40(15)
C45 C40 C27 119.58(15)
C40 C41 C42 119.98(15)
C40 C41 C47 121.36(16)
C42 C41 C47 118.66(16)
C43 C42 C41 119.92(17)
C43 C42 H42 120.0
C41 C42 H42 120.0
O2 C43 C42 124.07(16)
O2 C43 C44 115.70(15)
C42 C43 C44 120.23(16)
C45 C44 C43 120.76(16)
C45 C44 H44 119.6
C43 C44 H44 119.6
C44 C45 C40 119.06(16)
C44 C45 C46 120.12(15)
C40 C45 C46 120.79(16)
C45 C46 H46A 109.5
C45 C46 H46B 109.5
H46A C46 H46B 109.5
C45 C46 H46C 109.5
H46A C46 H46C 109.5
H46B C46 H46C 109.5
C41 C47 H47A 109.5
C41 C47 H47B 109.5
H47A C47 H47B 109.5
C41 C47 H47C 109.5
H47A C47 H47C 109.5
H47B C47 H47C 109.5
O2 C48 H48A 109.5
O2 C48 H48B 109.5
H48A C48 H48B 109.5
O2 C48 H48C 109.5
H48A C48 H48C 109.5
H48B C48 H48C 109.5
C2 O1 C1 116.93(17)
C43 O2 C48 117.06(13)
C34 O3 C39 116.38(15)
C19 O4 C24 118.15(15)
C105 C100 C101 119.1(11)
C105 C100 Cl1 120.5(6)
C101 C100 Cl1 120.4(6)
C102 C101 C100 120.7(9)
C102 C101 Cl2 119.1(6)
C100 C101 Cl2 120.2(9)
C101 C102 C103 116.8(6)
C101 C102 H102 121.6
C103 C102 H102 121.6
C104 C103 C102 123.1(5)
C104 C103 H103 118.5
C102 C103 H103 118.5
C103 C104 C105 120.4(6)
C103 C104 H104 119.8
C105 C104 H104 119.8
C104 C105 C100 119.9(8)
C104 C105 H105 120.1
C100 C105 H105 120.1

loop_
_geom_bond_atom_site_label_1
_geom_bond_atom_site_label_2
_geom_bond_distance
C1 O1 1.424(3)
C1 H1A 0.9600
C1 H1B 0.9600
C1 H1C 0.9600
C2 O1 1.377(2)
C2 C7 1.383(3)
C2 C3 1.386(3)
C3 C4 1.390(2)
C3 H3 0.9300
C4 C5 1.400(2)
C4 C9 1.509(3)
C5 C6 1.396(3)
C5 C10 1.499(2)
C6 C7 1.395(2)
C6 C8 1.511(3)
C7 H7 0.9300
C8 H8A 0.9600
C8 H8B 0.9600
C8 H8C 0.9600
C9 H9A 0.9600
C9 H9B 0.9600
C9 H9C 0.9600
C10 C11 1.392(2)
C10 C15 1.392(2)
C11 C12 1.394(2)
C11 H11 0.9300
C12 C13 1.393(2)
C12 C25 1.486(2)
C13 C14 1.395(2)
C13 H13 0.9300
C14 C15 1.393(2)
C14 C16 1.500(2)
C15 H15 0.9300
C16 C17 1.392(3)
C16 C21 1.407(2)
C17 C18 1.398(2)
C17 C23 1.507(2)
C18 C19 1.381(3)
C18 H18 0.9300
C19 O4 1.372(2)
C19 C20 1.383(3)
C20 C21 1.382(3)
C20 H20 0.9300
C21 C22 1.507(3)
C22 H22A 0.9600
C22 H22B 0.9600
C22 H22C 0.9600
C23 H23A 0.9600
C23 H23B 0.9600
C23 H23C 0.9600
C24 O4 1.424(2)
C24 H24A 0.9600
C24 H24B 0.9600
C24 H24C 0.9600
C25 C30 1.393(2)
C25 C26 1.395(2)
C26 C27 1.394(2)
C26 H26 0.9300
C27 C28 1.392(2)
C27 C40 1.493(2)
C28 C29 1.388(2)
C28 H28 0.9300
C29 C30 1.392(2)
C29 C31 1.498(2)
C30 H30 0.9300
C31 C32 1.389(3)
C31 C36 1.408(3)
C32 C33 1.401(2)
C32 C38 1.510(2)
C33 C34 1.377(3)
C33 H33 0.9300
C34 O3 1.377(2)
C34 C35 1.384(3)
C35 C36 1.385(2)
C35 H35 0.9300
C36 C37 1.504(3)
C37 H37A 0.9600
C37 H37B 0.9600
C37 H37C 0.9600
C38 H38A 0.9600
C38 H38B 0.9600
C38 H38C 0.9600
C39 O3 1.421(2)
C39 H39A 0.9600
C39 H39B 0.9600
C39 H39C 0.9600
C40 C41 1.389(2)
C40 C45 1.407(2)
C41 C42 1.393(2)
C41 C47 1.509(2)
C42 C43 1.381(2)
C42 H42 0.9300
C43 O2 1.375(2)
C43 C44 1.385(3)
C44 C45 1.384(2)
C44 H44 0.9300
C45 C46 1.504(3)
C46 H46A 0.9600
C46 H46B 0.9600
C46 H46C 0.9600
C47 H47A 0.9600
C47 H47B 0.9600
C47 H47C 0.9600
C48 O2 1.416(2)
C48 H48A 0.9600
C48 H48B 0.9600
C48 H48C 0.9600
Cl1 C100 1.723(5)
Cl2 C101 1.743(12)
C100 C105 1.392(13)
C100 C101 1.402(9)
C101 C102 1.375(15)
C102 C103 1.400(9)
C102 H102 0.9300
C103 C104 1.331(8)
C103 H103 0.9300
C104 C105 1.354(16)
C104 H104 0.9300
C105 H105 0.9300

loop_
_geom_torsion_atom_site_label_1
_geom_torsion_atom_site_label_2
_geom_torsion_atom_site_label_3
_geom_torsion_atom_site_label_4
_geom_torsion
O1 C2 C3 C4 -176.58(16)
C7 C2 C3 C4 3.5(3)
C2 C3 C4 C5 -2.0(3)
C2 C3 C4 C9 176.44(17)
C3 C4 C5 C6 -1.5(3)
C9 C4 C5 C6 -179.88(17)
C3 C4 C5 C10 174.72(16)
C9 C4 C5 C10 -3.7(3)
C4 C5 C6 C7 3.5(3)
C10 C5 C6 C7 -172.79(16)
C4 C5 C6 C8 -176.02(17)
C10 C5 C6 C8 7.7(3)
O1 C2 C7 C6 178.59(17)
C3 C2 C7 C6 -1.5(3)
C5 C6 C7 C2 -2.0(3)
C8 C6 C7 C2 177.50(17)
C6 C5 C10 C11 89.2(2)
C4 C5 C10 C11 -87.0(2)
C6 C5 C10 C15 -86.8(2)
C4 C5 C10 C15 97.0(2)
C15 C10 C11 C12 0.1(3)
C5 C10 C11 C12 -176.15(16)
C10 C11 C12 C13 -0.8(3)
C10 C11 C12 C25 174.34(16)
C11 C12 C13 C14 1.3(3)
C25 C12 C13 C14 -173.75(16)
C12 C13 C14 C15 -1.2(3)
C12 C13 C14 C16 175.37(16)
C11 C10 C15 C14 0.1(3)
C5 C10 C15 C14 176.16(17)
C13 C14 C15 C10 0.4(3)
C16 C14 C15 C10 -176.06(17)
C15 C14 C16 C17 -85.1(2)
C13 C14 C16 C17 98.4(2)
C15 C14 C16 C21 95.5(2)
C13 C14 C16 C21 -81.0(2)
C21 C16 C17 C18 -0.9(2)
C14 C16 C17 C18 179.81(15)
C21 C16 C17 C23 179.07(16)
C14 C16 C17 C23 -0.3(3)
C16 C17 C18 C19 1.0(3)
C23 C17 C18 C19 -178.90(16)
C17 C18 C19 O4 179.86(16)
C17 C18 C19 C20 -0.5(3)
O4 C19 C20 C21 179.47(16)
C18 C19 C20 C21 -0.2(3)
C19 C20 C21 C16 0.4(3)
C19 C20 C21 C22 -179.99(17)
C17 C16 C21 C20 0.2(2)
C14 C16 C21 C20 179.53(16)
C17 C16 C21 C22 -179.47(16)
C14 C16 C21 C22 -0.1(2)
C13 C12 C25 C30 30.9(3)
C11 C12 C25 C30 -144.06(17)
C13 C12 C25 C26 -152.84(17)
C11 C12 C25 C26 32.2(2)
C30 C25 C26 C27 0.7(3)
C12 C25 C26 C27 -175.66(16)
C25 C26 C27 C28 0.0(3)
C25 C26 C27 C40 179.51(16)
C26 C27 C28 C29 -0.5(3)
C40 C27 C28 C29 -179.99(16)
C27 C28 C29 C30 0.3(3)
C27 C28 C29 C31 -179.82(17)
C28 C29 C30 C25 0.5(3)
C31 C29 C30 C25 -179.45(16)
C26 C25 C30 C29 -0.9(3)
C12 C25 C30 C29 175.44(16)
C28 C29 C31 C32 -80.5(2)
C30 C29 C31 C32 99.4(2)
C28 C29 C31 C36 100.3(2)
C30 C29 C31 C36 -79.8(2)
C36 C31 C32 C33 1.0(2)
C29 C31 C32 C33 -178.26(15)
C36 C31 C32 C38 179.35(16)
C29 C31 C32 C38 0.1(2)
C31 C32 C33 C34 0.9(3)
C38 C32 C33 C34 -177.60(16)
C32 C33 C34 O3 179.87(16)
C32 C33 C34 C35 -1.1(3)
O3 C34 C35 C36 178.58(16)
C33 C34 C35 C36 -0.6(3)
C34 C35 C36 C31 2.4(3)
C34 C35 C36 C37 -176.40(17)
C32 C31 C36 C35 -2.5(3)
C29 C31 C36 C35 176.70(16)
C32 C31 C36 C37 176.19(17)
C29 C31 C36 C37 -4.6(3)
C28 C27 C40 C41 107.6(2)
C26 C27 C40 C41 -71.9(2)
C28 C27 C40 C45 -72.2(2)
C26 C27 C40 C45 108.27(19)
C45 C40 C41 C42 -1.4(3)
C27 C40 C41 C42 178.82(16)
C45 C40 C41 C47 177.65(17)
C27 C40 C41 C47 -2.2(3)
C40 C41 C42 C43 0.4(3)
C47 C41 C42 C43 -178.62(17)
C41 C42 C43 O2 -178.42(16)
C41 C42 C43 C44 1.4(3)
O2 C43 C44 C45 177.49(16)
C42 C43 C44 C45 -2.4(3)
C43 C44 C45 C40 1.4(3)
C43 C44 C45 C46 -176.39(18)
C41 C40 C45 C44 0.5(3)
C27 C40 C45 C44 -179.73(16)
C41 C40 C45 C46 178.25(17)
C27 C40 C45 C46 -1.9(3)
C7 C2 O1 C1 -7.4(3)
C3 C2 O1 C1 172.61(17)
C42 C43 O2 C48 9.3(3)
C44 C43 O2 C48 -170.54(17)
C33 C34 O3 C39 4.9(3)
C35 C34 O3 C39 -174.20(16)
C18 C19 O4 C24 4.2(3)
C20 C19 O4 C24 -175.41(16)
C105 C100 C101 C102 -1(2)
Cl1 C100 C101 C102 179.6(7)
C105 C100 C101 Cl2 -179.0(3)
Cl1 C100 C101 Cl2 1.4(13)
C100 C101 C102 C103 0.3(14)
Cl2 C101 C102 C103 178.5(7)
C101 C102 C103 C104 -0.4(10)
C102 C103 C104 C105 1.0(11)
C103 C104 C105 C100 -1.5(15)
C101 C100 C105 C104 1(2)
Cl1 C100 C105 C104 -179.0(7)
